data_7700411
loop_
_publ_author_name
'Ali, Hasrat'
'Gu\'erin, Brigitte'
'van Lier, Johan E.'

_publ_section_title
;
 gem-Dibromovinyl boron dipyrrins: synthesis, spectral properties and
 crystal structures.
;
_journal_issue 30
_journal_name_full 'Dalton transactions (Cambridge, England : 2003)'
_journal_page_first 11492
_journal_page_last 11507
_journal_paper_doi 10.1039/c9dt02309g
_journal_volume 48
_journal_year 2019
_chemical_formula_moiety 'C23 H19 B Br4 F2 N2'
_chemical_formula_sum 'C23 H19 B Br4 F2 N2'
_chemical_formula_weight 691.85
_space_group_IT_number 2
_space_group_name_Hall '-P 1'
_space_group_name_H-M_alt 'P -1'
_symmetry_cell_setting triclinic
_symmetry_Int_Tables_number 2
_symmetry_space_group_name_Hall '-P 1'
_symmetry_space_group_name_H-M 'P -1'
_atom_sites_solution_hydrogens geom
_audit_block_doi 10.5517/ccdc.csd.cc22jly5
_audit_conform_dict_location ftp://ftp.iucr.org/pub/cif_core.dic
_audit_conform_dict_name cif_core.dic
_audit_conform_dict_version 2.4.3
_audit_creation_date 2018-09-07T10:38:37-00:00
_audit_creation_method 'WinGX routine CIF_UPDATE'
_audit_update_record
;
2019-06-12 deposited with the CCDC.    2019-07-02 downloaded from the CCDC.
;
_cell_angle_alpha 78.3330(10)
_cell_angle_beta 86.1790(10)
_cell_angle_gamma 81.6620(10)
_cell_formula_units_Z 2
_cell_length_a 6.7450(3)
_cell_length_b 9.8253(4)
_cell_length_c 18.2196(7)
_cell_measurement_reflns_used 9958
_cell_measurement_temperature 173(2)
_cell_measurement_theta_max 70.7
_cell_measurement_theta_min 4.64
_cell_measurement_wavelength 1.54184
_cell_volume 1169.13(8)
_computing_cell_refinement 'SAINT V8.34A integration software'
_computing_data_collection 'Bruker APEX2 software'
_computing_data_reduction 'SORTAV (Blessing, 1995)'
_computing_molecular_graphics 'Ortep for Windows (Farrugia, 2012)'
_computing_publication_material 'WinGX publication routines (Farrugia, 2012)'
_computing_structure_refinement 'SHELXL-2016/6 (Sheldrick, 2016)'
_diffrn_ambient_temperature 173(2)
_diffrn_detector 'APEX-II CCD'
_diffrn_measured_fraction_theta_full 0.964
_diffrn_measured_fraction_theta_max 0.955
_diffrn_measurement_device '\k-geometry diffractometer'
_diffrn_measurement_device_type 'Bruker APEX-II'
_diffrn_measurement_method '\f or \w oscillation scans'
_diffrn_orient_matrix_type 'x-axis to radiation source'
_diffrn_orient_matrix_UB_11 -0.005861
_diffrn_orient_matrix_UB_12 -0.053587
_diffrn_orient_matrix_UB_13 -0.040813
_diffrn_orient_matrix_UB_21 -0.065764
_diffrn_orient_matrix_UB_22 -0.072565
_diffrn_orient_matrix_UB_23 0.03605
_diffrn_orient_matrix_UB_31 -0.134635
_diffrn_orient_matrix_UB_32 0.053503
_diffrn_orient_matrix_UB_33 -0.013426
_diffrn_radiation_monochromator graphite
_diffrn_radiation_type CuK\a
_diffrn_radiation_wavelength 1.54178
_diffrn_reflns_av_R_equivalents 0.0576
_diffrn_reflns_av_unetI/netI 0.0526
_diffrn_reflns_Laue_measured_fraction_full 0.964
_diffrn_reflns_Laue_measured_fraction_max 0.955
_diffrn_reflns_limit_h_max 7
_diffrn_reflns_limit_h_min -8
_diffrn_reflns_limit_k_max 11
_diffrn_reflns_limit_k_min -11
_diffrn_reflns_limit_l_max 21
_diffrn_reflns_limit_l_min -22
_diffrn_reflns_number 14588
_diffrn_reflns_point_group_measured_fraction_full 0.964
_diffrn_reflns_point_group_measured_fraction_max 0.955
_diffrn_reflns_theta_full 70
_diffrn_reflns_theta_max 70.698
_diffrn_reflns_theta_min 2.478
_diffrn_source 'sealed x-ray tube'
_diffrn_standards_number 0
_exptl_absorpt_coefficient_mu 8.667
_exptl_absorpt_correction_T_max 0.753
_exptl_absorpt_correction_T_min 0.373
_exptl_absorpt_correction_type multi-scan
_exptl_absorpt_process_details
;
SADABS-2014/5 - Bruker AXS area detector scaling and absorption correction
;
_exptl_crystal_colour purple
_exptl_crystal_density_diffrn 1.965
_exptl_crystal_density_method 'not measured'
_exptl_crystal_description Needle
_exptl_crystal_F_000 668
_exptl_crystal_size_max 0.578
_exptl_crystal_size_mid 0.085
_exptl_crystal_size_min 0.085
_refine_diff_density_max 0.915
_refine_diff_density_min -0.951
_refine_diff_density_rms 0.146
_refine_ls_extinction_method none
_refine_ls_goodness_of_fit_ref 1.045
_refine_ls_hydrogen_treatment constr
_refine_ls_matrix_type full
_refine_ls_number_constraints 0
_refine_ls_number_parameters 293
_refine_ls_number_reflns 4293
_refine_ls_number_restraints 0
_refine_ls_restrained_S_all 1.045
_refine_ls_R_factor_all 0.0533
_refine_ls_R_factor_gt 0.0477
_refine_ls_shift/su_max 0.001
_refine_ls_shift/su_mean 0
_refine_ls_structure_factor_coef Fsqd
_refine_ls_weighting_details 'w=1/[\s^2^(Fo^2^)+(0.0765P)^2^+2.9360P] where P=(Fo^2^+2Fc^2^)/3'
_refine_ls_weighting_scheme calc
_refine_ls_wR_factor_gt 0.132
_refine_ls_wR_factor_ref 0.137
_reflns_Friedel_coverage 0
_reflns_number_gt 3806
_reflns_number_total 4293
_reflns_threshold_expression 'I > 2\s(I)'
_cod_data_source_file c9dt02309g2.cif
_cod_data_source_block shelx_CCDC2
_cod_depositor_comments 'Adding full bibliography for 7700406--7700415.cif.'
_cod_database_code 7700411
_shelx_estimated_absorpt_t_min 0.082
_shelx_estimated_absorpt_t_max 0.526

loop_
_symmetry_equiv_pos_as_xyz
'x, y, z'
'-x, -y, -z'

loop_
_atom_site_label
_atom_site_type_symbol
_atom_site_fract_x
_atom_site_fract_y
_atom_site_fract_z
_atom_site_U_iso_or_equiv
_atom_site_adp_type
_atom_site_occupancy
_atom_site_site_symmetry_order
_atom_site_calc_flag
_atom_site_refinement_flags_posn
_atom_site_refinement_flags_adp
C1 C 0.5972(7) 0.0406(5) 0.8766(3) 0.0266(10) Uani 1 1 d . .
C2 C 0.6654(7) 0.1719(5) 0.8505(3) 0.0248(9) Uani 1 1 d . .
C3 C 0.5434(7) 0.2460(5) 0.7924(2) 0.0230(9) Uani 1 1 d . .
C4 C 0.4007(7) 0.1567(5) 0.7846(3) 0.0238(9) Uani 1 1 d . .
C5 C 0.2491(7) 0.1715(5) 0.7336(2) 0.0227(9) Uani 1 1 d . .
C6 C 0.1295(7) 0.0653(5) 0.7352(2) 0.0235(9) Uani 1 1 d . .
C7 C -0.0372(7) 0.0596(5) 0.6923(3) 0.0245(9) Uani 1 1 d . .
C8 C -0.0971(7) -0.0728(5) 0.7202(3) 0.0261(10) Uani 1 1 d . .
C9 C 0.0298(8) -0.1427(5) 0.7786(3) 0.0274(10) Uani 1 1 d . .
C10 C 0.6830(8) -0.0725(5) 0.9378(3) 0.0322(11) Uani 1 1 d . .
H10A H 0.578564 -0.129336 0.96052 0.048 Uiso 1 1 calc R U
H10B H 0.733716 -0.030616 0.976057 0.048 Uiso 1 1 calc R U
H10C H 0.793095 -0.132091 0.91726 0.048 Uiso 1 1 calc R U
C11 C 0.8459(7) 0.2097(5) 0.8775(3) 0.0272(10) Uani 1 1 d . .
H11 H 0.965569 0.146023 0.87552 0.033 Uiso 1 1 calc R U
C12 C 0.8596(7) 0.3231(5) 0.9043(3) 0.0258(10) Uani 1 1 d . .
C13 C 0.5659(7) 0.3890(5) 0.7484(3) 0.0280(10) Uani 1 1 d . .
H13A H 0.467989 0.458562 0.767594 0.042 Uiso 1 1 calc R U
H13B H 0.542682 0.392667 0.69547 0.042 Uiso 1 1 calc R U
H13C H 0.70173 0.409596 0.753279 0.042 Uiso 1 1 calc R U
C14 C 0.2163(7) 0.3027(5) 0.6752(2) 0.0233(9) Uani 1 1 d . .
C15 C 0.1179(7) 0.4256(5) 0.6939(3) 0.0286(10) Uani 1 1 d . .
H15 H 0.071057 0.427249 0.744045 0.034 Uiso 1 1 calc R U
C16 C 0.0880(8) 0.5466(5) 0.6388(3) 0.0344(12) Uani 1 1 d . .
H16 H 0.01865 0.63054 0.651406 0.041 Uiso 1 1 calc R U
C17 C 0.1580(8) 0.5454(6) 0.5666(3) 0.0366(12) Uani 1 1 d . .
H17 H 0.136094 0.62846 0.529332 0.044 Uiso 1 1 calc R U
C18 C 0.2600(8) 0.4246(6) 0.5475(3) 0.0353(12) Uani 1 1 d . .
H18 H 0.310787 0.424862 0.497587 0.042 Uiso 1 1 calc R U
C19 C 0.2885(7) 0.3013(5) 0.6022(3) 0.0273(10) Uani 1 1 d . .
H19 H 0.356849 0.21726 0.589303 0.033 Uiso 1 1 calc R U
C20 C -0.1401(7) 0.1726(5) 0.6349(3) 0.0285(10) Uani 1 1 d . .
H20A H -0.065688 0.175878 0.586608 0.043 Uiso 1 1 calc R U
H20B H -0.14599 0.26301 0.650397 0.043 Uiso 1 1 calc R U
H20C H -0.276588 0.153412 0.629711 0.043 Uiso 1 1 calc R U
C21 C -0.2735(8) -0.1311(5) 0.7015(3) 0.0291(10) Uani 1 1 d . .
H21 H -0.355535 -0.167631 0.743125 0.035 Uiso 1 1 calc R U
C22 C -0.3327(8) -0.1396(5) 0.6355(3) 0.0326(11) Uani 1 1 d . .
C23 C 0.0246(9) -0.2881(5) 0.8227(3) 0.0368(12) Uani 1 1 d . .
H23A H 0.127359 -0.352993 0.80221 0.055 Uiso 1 1 calc R U
H23B H -0.107821 -0.315999 0.819589 0.055 Uiso 1 1 calc R U
H23C H 0.050819 -0.290569 0.875264 0.055 Uiso 1 1 calc R U
B1 B 0.3155(9) -0.0917(6) 0.8513(3) 0.0282(11) Uani 1 1 d . .
N1 N 0.1635(6) -0.0603(4) 0.7872(2) 0.0241(8) Uani 1 1 d . .
N2 N 0.4390(6) 0.0318(4) 0.8380(2) 0.0238(8) Uani 1 1 d . .
F2 F 0.4391(4) -0.2171(3) 0.84900(17) 0.0331(6) Uani 1 1 d . .
F3 F 0.2121(5) -0.1011(3) 0.92012(15) 0.0343(7) Uani 1 1 d . .
Br1 Br -0.19526(9) -0.08428(6) 0.54364(3) 0.04104(19) Uani 1 1 d . .
Br2 Br -0.56342(10) -0.22259(8) 0.62655(4) 0.0482(2) Uani 1 1 d . .
Br3 Br 0.64591(8) 0.45995(6) 0.91965(4) 0.04086(19) Uani 1 1 d . .
Br4 Br 1.11191(8) 0.35928(6) 0.93118(3) 0.03464(17) Uani 1 1 d . .

loop_
_atom_site_aniso_label
_atom_site_aniso_U_11
_atom_site_aniso_U_22
_atom_site_aniso_U_33
_atom_site_aniso_U_23
_atom_site_aniso_U_13
_atom_site_aniso_U_12
C1 0.030(2) 0.030(2) 0.022(2) -0.0105(18) -0.0048(18) 0.001(2)
C2 0.028(2) 0.025(2) 0.025(2) -0.0115(17) -0.0037(18) -0.0037(19)
C3 0.022(2) 0.026(2) 0.022(2) -0.0075(17) -0.0017(17) -0.0024(18)
C4 0.026(2) 0.023(2) 0.022(2) -0.0054(17) -0.0011(18) -0.0033(18)
C5 0.026(2) 0.022(2) 0.021(2) -0.0061(17) -0.0026(17) -0.0014(18)
C6 0.026(2) 0.025(2) 0.020(2) -0.0053(17) -0.0014(17) -0.0044(18)
C7 0.028(2) 0.024(2) 0.024(2) -0.0091(17) -0.0005(18) -0.0040(19)
C8 0.028(2) 0.028(2) 0.026(2) -0.0113(18) -0.0016(18) -0.0055(19)
C9 0.036(3) 0.029(3) 0.021(2) -0.0093(18) -0.0010(19) -0.009(2)
C10 0.035(3) 0.032(3) 0.029(3) -0.004(2) -0.012(2) 0.001(2)
C11 0.024(2) 0.032(3) 0.025(2) -0.0054(19) -0.0066(18) 0.0007(19)
C12 0.022(2) 0.028(2) 0.028(2) -0.0076(18) -0.0067(18) -0.0016(19)
C13 0.024(2) 0.027(2) 0.034(3) -0.0054(19) -0.0109(19) -0.0065(19)
C14 0.026(2) 0.023(2) 0.023(2) -0.0038(17) -0.0081(18) -0.0083(18)
C15 0.030(2) 0.030(3) 0.028(2) -0.0049(19) -0.0046(19) -0.009(2)
C16 0.034(3) 0.023(2) 0.046(3) -0.005(2) -0.014(2) -0.001(2)
C17 0.039(3) 0.029(3) 0.041(3) 0.005(2) -0.018(2) -0.012(2)
C18 0.036(3) 0.048(3) 0.023(2) -0.001(2) -0.010(2) -0.012(2)
C19 0.026(2) 0.029(3) 0.029(2) -0.0059(19) -0.0083(19) -0.007(2)
C20 0.028(2) 0.029(2) 0.030(2) -0.0086(19) -0.0079(19) -0.002(2)
C21 0.032(3) 0.029(2) 0.030(2) -0.0081(19) -0.001(2) -0.010(2)
C22 0.037(3) 0.029(3) 0.035(3) -0.011(2) -0.003(2) -0.007(2)
C23 0.048(3) 0.028(3) 0.035(3) -0.002(2) -0.003(2) -0.015(2)
B1 0.034(3) 0.027(3) 0.025(3) -0.008(2) -0.004(2) -0.002(2)
N1 0.029(2) 0.0218(19) 0.0225(19) -0.0051(15) -0.0044(15) -0.0041(16)
N2 0.028(2) 0.0214(19) 0.0236(19) -0.0049(15) -0.0063(15) -0.0039(16)
F2 0.0347(16) 0.0236(14) 0.0397(16) -0.0045(11) -0.0070(12) 0.0003(12)
F3 0.0397(16) 0.0425(17) 0.0217(14) -0.0047(12) 0.0010(12) -0.0120(13)
Br1 0.0541(4) 0.0482(4) 0.0276(3) -0.0135(2) 0.0020(2) -0.0222(3)
Br2 0.0430(4) 0.0629(4) 0.0474(4) -0.0126(3) -0.0091(3) -0.0295(3)
Br3 0.0315(3) 0.0419(3) 0.0564(4) -0.0289(3) -0.0051(2) 0.0000(2)
Br4 0.0328(3) 0.0336(3) 0.0394(3) -0.0042(2) -0.0163(2) -0.0081(2)

loop_
_atom_type_symbol
_atom_type_description
_atom_type_scat_dispersion_real
_atom_type_scat_dispersion_imag
_atom_type_scat_source
C C 0.0181 0.0091 'International Tables Vol C Tables 4.2.6.8 and 6.1.1.4'
H H 0 0 'International Tables Vol C Tables 4.2.6.8 and 6.1.1.4'
B B 0.009 0.0039 'International Tables Vol C Tables 4.2.6.8 and 6.1.1.4'
N N 0.0311 0.018 'International Tables Vol C Tables 4.2.6.8 and 6.1.1.4'
F F 0.0727 0.0534 'International Tables Vol C Tables 4.2.6.8 and 6.1.1.4'
Br Br -0.6763 1.2805 'International Tables Vol C Tables 4.2.6.8 and 6.1.1.4'

loop_
_geom_angle_atom_site_label_1
_geom_angle_atom_site_label_2
_geom_angle_atom_site_label_3
_geom_angle
N2 C1 C2 109.7(4)
N2 C1 C10 123.8(5)
C2 C1 C10 126.5(4)
C3 C2 C1 107.9(4)
C3 C2 C11 128.9(5)
C1 C2 C11 123.0(4)
C2 C3 C4 106.0(4)
C2 C3 C13 125.4(4)
C4 C3 C13 128.6(4)
C5 C4 N2 119.9(4)
C5 C4 C3 131.8(4)
N2 C4 C3 108.2(4)
C4 C5 C6 121.6(4)
C4 C5 C14 119.1(4)
C6 C5 C14 119.3(4)
N1 C6 C5 120.1(4)
N1 C6 C7 108.4(4)
C5 C6 C7 131.4(4)
C8 C7 C6 105.3(4)
C8 C7 C20 126.2(4)
C6 C7 C20 128.2(4)
C7 C8 C9 108.1(4)
C7 C8 C21 129.1(4)
C9 C8 C21 122.4(4)
N1 C9 C8 109.2(4)
N1 C9 C23 124.2(4)
C8 C9 C23 126.5(5)
C12 C11 C2 126.8(4)
C11 C12 Br3 125.6(4)
C11 C12 Br4 120.5(4)
Br3 C12 Br4 113.9(2)
C15 C14 C19 120.0(4)
C15 C14 C5 120.5(4)
C19 C14 C5 119.5(4)
C14 C15 C16 119.7(5)
C17 C16 C15 120.4(5)
C16 C17 C18 120.5(5)
C17 C18 C19 119.7(5)
C14 C19 C18 119.6(5)
C22 C21 C8 129.2(5)
C21 C22 Br1 125.1(4)
C21 C22 Br2 121.1(4)
Br1 C22 Br2 113.6(3)
F3 B1 F2 109.6(4)
F3 B1 N2 110.3(4)
F2 B1 N2 110.7(4)
F3 B1 N1 109.6(4)
F2 B1 N1 109.9(4)
N2 B1 N1 106.7(4)
C9 N1 C6 108.9(4)
C9 N1 B1 125.3(4)
C6 N1 B1 125.4(4)
C1 N2 C4 108.3(4)
C1 N2 B1 126.0(4)
C4 N2 B1 125.7(4)

loop_
_geom_bond_atom_site_label_1
_geom_bond_atom_site_label_2
_geom_bond_distance
C1 N2 1.339(6)
C1 C2 1.413(7)
C1 C10 1.488(6)
C2 C3 1.399(6)
C2 C11 1.466(7)
C3 C4 1.425(7)
C3 C13 1.493(6)
C4 C5 1.400(6)
C4 N2 1.407(6)
C5 C6 1.403(7)
C5 C14 1.496(6)
C6 N1 1.396(6)
C6 C7 1.425(6)
C7 C8 1.404(7)
C7 C20 1.488(6)
C8 C9 1.412(7)
C8 C21 1.480(7)
C9 N1 1.332(6)
C9 C23 1.494(7)
C11 C12 1.321(7)
C12 Br3 1.871(5)
C12 Br4 1.902(5)
C14 C15 1.385(7)
C14 C19 1.388(7)
C15 C16 1.391(7)
C16 C17 1.370(8)
C17 C18 1.379(8)
C18 C19 1.402(7)
C21 C22 1.313(7)
C22 Br1 1.879(5)
C22 Br2 1.889(5)
B1 F3 1.386(6)
B1 F2 1.390(6)
B1 N2 1.540(7)
B1 N1 1.560(6)

loop_
_geom_torsion_atom_site_label_1
_geom_torsion_atom_site_label_2
_geom_torsion_atom_site_label_3
_geom_torsion_atom_site_label_4
_geom_torsion
N2 C1 C2 C3 -0.6(5)
C10 C1 C2 C3 179.9(5)
N2 C1 C2 C11 -175.2(4)
C10 C1 C2 C11 5.3(7)
C1 C2 C3 C4 0.2(5)
C11 C2 C3 C4 174.4(4)
C1 C2 C3 C13 -179.0(4)
C11 C2 C3 C13 -4.8(8)
C2 C3 C4 C5 -176.2(5)
C13 C3 C4 C5 3.0(8)
C2 C3 C4 N2 0.3(5)
C13 C3 C4 N2 179.5(4)
N2 C4 C5 C6 1.5(7)
C3 C4 C5 C6 177.6(5)
N2 C4 C5 C14 -177.5(4)
C3 C4 C5 C14 -1.3(8)
C4 C5 C6 N1 -1.7(7)
C14 C5 C6 N1 177.3(4)
C4 C5 C6 C7 176.4(5)
C14 C5 C6 C7 -4.7(7)
N1 C6 C7 C8 -0.7(5)
C5 C6 C7 C8 -178.9(5)
N1 C6 C7 C20 174.4(4)
C5 C6 C7 C20 -3.9(8)
C6 C7 C8 C9 0.7(5)
C20 C7 C8 C9 -174.5(4)
C6 C7 C8 C21 173.9(5)
C20 C7 C8 C21 -1.3(8)
C7 C8 C9 N1 -0.4(5)
C21 C8 C9 N1 -174.2(4)
C7 C8 C9 C23 -178.0(5)
C21 C8 C9 C23 8.2(8)
C3 C2 C11 C12 59.1(8)
C1 C2 C11 C12 -127.5(6)
C2 C11 C12 Br3 3.7(8)
C2 C11 C12 Br4 -176.2(4)
C4 C5 C14 C15 -76.8(6)
C6 C5 C14 C15 104.2(5)
C4 C5 C14 C19 102.0(5)
C6 C5 C14 C19 -77.0(6)
C19 C14 C15 C16 1.4(7)
C5 C14 C15 C16 -179.8(4)
C14 C15 C16 C17 -1.0(8)
C15 C16 C17 C18 -0.4(8)
C16 C17 C18 C19 1.4(8)
C15 C14 C19 C18 -0.4(7)
C5 C14 C19 C18 -179.2(4)
C17 C18 C19 C14 -1.0(7)
C7 C8 C21 C22 52.9(8)
C9 C8 C21 C22 -134.8(6)
C8 C21 C22 Br1 3.0(8)
C8 C21 C22 Br2 178.9(4)
C8 C9 N1 C6 0.0(5)
C23 C9 N1 C6 177.7(5)
C8 C9 N1 B1 173.0(4)
C23 C9 N1 B1 -9.3(7)
C5 C6 N1 C9 178.9(4)
C7 C6 N1 C9 0.5(5)
C5 C6 N1 B1 5.9(7)
C7 C6 N1 B1 -172.6(4)
F3 B1 N1 C9 -60.9(6)
F2 B1 N1 C9 59.6(6)
N2 B1 N1 C9 179.7(4)
F3 B1 N1 C6 111.0(5)
F2 B1 N1 C6 -128.5(5)
N2 B1 N1 C6 -8.4(6)
C2 C1 N2 C4 0.8(5)
C10 C1 N2 C4 -179.7(4)
C2 C1 N2 B1 -177.3(4)
C10 C1 N2 B1 2.2(7)
C5 C4 N2 C1 176.3(4)
C3 C4 N2 C1 -0.7(5)
C5 C4 N2 B1 -5.6(7)
C3 C4 N2 B1 177.4(4)
F3 B1 N2 C1 67.1(6)
F2 B1 N2 C1 -54.5(6)
N1 B1 N2 C1 -174.0(4)
F3 B1 N2 C4 -110.7(5)
F2 B1 N2 C4 127.8(5)
N1 B1 N2 C4 8.2(6)
